data_4302107
loop_
_publ_author_name
'Wadih Ghattas'
'Zeinab Serhan'
'Nadia El Bakkali-Taheri'
'Marius R\'eglier'
'Masahito Kodera'
'Yutaka Hitomi'
'A. Jalila Simaan'

_publ_section_title
;
Synthesis and Characterization of a Binuclear Iron(III) Complex Bridged by
1-Aminocyclopropane-1-carboxylic Acid. Ethylene Production in the Presence
of Hydrogen Peroxide
;
_journal_name_full 'Inorganic Chemistry'
_journal_page_first 3910
_journal_page_last 3912
_journal_paper_doi 10.1021/ic9001626
_journal_volume 48
_journal_year 2009
_chemical_formula_sum 'C20 H46 Cl4 Fe2 N8 O22'
_chemical_formula_weight 1004.13
_chemical_name_systematic
; 
 ? 
;
_space_group_IT_number 15
_symmetry_cell_setting monoclinic
_symmetry_space_group_name_Hall '-C 2yc'
_symmetry_space_group_name_H-M 'C 1 2/c 1'
_atom_sites_solution_hydrogens geom
_atom_sites_solution_primary direct
_atom_sites_solution_secondary difmap
_audit_creation_method SHELXL-97
_audit_update_record
;
2008-10-22 # Formatted by publCIF
;
_cell_angle_alpha 90.00
_cell_angle_beta 101.6423(5)
_cell_angle_gamma 90.00
_cell_formula_units_Z 8
_cell_length_a 39.4212(5)
_cell_length_b 11.3244(1)
_cell_length_c 18.3953(3)
_cell_measurement_reflns_used 34041
_cell_measurement_temperature 293(2)
_cell_measurement_theta_max 30.90
_cell_measurement_theta_min 1.05
_cell_volume 8043.11(18)
_computing_cell_refinement 'Denzo and Scalepack (Otwinowski & Minor, 1997)'
_computing_data_collection 'KappaCCD (Bruker-Nonius, 1998)'
_computing_data_reduction 'Denzo and Scalepack (Otwinowski & Minor, 1997)'
_computing_structure_refinement 'SHELXL-97 (Sheldrick, 1997)'
_computing_structure_solution 'SIR92 (Altomare et al., 1994)'
_diffrn_ambient_temperature 293(2)
_diffrn_measured_fraction_theta_full 0.976
_diffrn_measured_fraction_theta_max 0.976
_diffrn_measurement_device_type KappaCCD
_diffrn_measurement_method 'Phi scan'
_diffrn_radiation_monochromator graphite
_diffrn_radiation_source 'fine-focus sealed tube'
_diffrn_radiation_type MoK\a
_diffrn_radiation_wavelength 0.71073
_diffrn_reflns_av_R_equivalents 0.049
_diffrn_reflns_av_sigmaI/netI 0.0478
_diffrn_reflns_limit_h_max 56
_diffrn_reflns_limit_h_min 0
_diffrn_reflns_limit_k_max 15
_diffrn_reflns_limit_k_min 0
_diffrn_reflns_limit_l_max 26
_diffrn_reflns_limit_l_min -26
_diffrn_reflns_number 34041
_diffrn_reflns_theta_full 30.90
_diffrn_reflns_theta_max 30.90
_diffrn_reflns_theta_min 1.05
_diffrn_standards_number 0
_exptl_absorpt_coefficient_mu 1.076
_exptl_absorpt_correction_type none
_exptl_crystal_colour brown
_exptl_crystal_density_diffrn 1.658
_exptl_crystal_density_method 'not measured'
_exptl_crystal_description prism
_exptl_crystal_F_000 4128
_exptl_crystal_size_max .35
_exptl_crystal_size_mid .15
_exptl_crystal_size_min .1
_refine_diff_density_max 1.130
_refine_diff_density_min -1.165
_refine_diff_density_rms 0.109
_refine_ls_extinction_method none
_refine_ls_goodness_of_fit_ref 1.022
_refine_ls_hydrogen_treatment constr
_refine_ls_matrix_type full
_refine_ls_number_parameters 506
_refine_ls_number_reflns 12425
_refine_ls_number_restraints 0
_refine_ls_restrained_S_all 1.022
_refine_ls_R_factor_all 0.1270
_refine_ls_R_factor_gt 0.0861
_refine_ls_shift/su_max 0.011
_refine_ls_shift/su_mean 0.000
_refine_ls_structure_factor_coef Fsqd
_refine_ls_weighting_details 'calc w=1/[\s^2^(Fo^2^)+(0.1190P)^2^+36.8053P] where P=(Fo^2^+2Fc^2^)/3'
_refine_ls_weighting_scheme calc
_refine_ls_wR_factor_gt 0.2155
_refine_ls_wR_factor_ref 0.2520
_reflns_number_gt 8262
_reflns_number_total 12425
_reflns_threshold_expression >2sigma(I)
_cod_data_source_file ic9001626_si_002.cif
_cod_data_source_block shelxl
_cod_original_cell_volume 8043.10(18)
_cod_original_sg_symbol_H-M 'C 2/c'
_cod_database_code 4302107

loop_
_symmetry_equiv_pos_as_xyz
'x, y, z'
'-x, y, -z+1/2'
'x+1/2, y+1/2, z'
'-x+1/2, y+1/2, -z+1/2'
'-x, -y, -z'
'x, -y, z-1/2'
'-x+1/2, -y+1/2, -z'
'x+1/2, -y+1/2, z-1/2'

loop_
_atom_site_label
_atom_site_type_symbol
_atom_site_fract_x
_atom_site_fract_y
_atom_site_fract_z
_atom_site_U_iso_or_equiv
_atom_site_adp_type
_atom_site_occupancy
_atom_site_symmetry_multiplicity
_atom_site_calc_flag
_atom_site_refinement_flags
_atom_site_disorder_assembly
_atom_site_disorder_group
Fe1 Fe 0.148258(13) 0.31788(5) 0.06632(3) 0.03502(15) Uani 1 1 d . . .
Fe2 Fe 0.106066(15) 0.13078(5) 0.13485(3) 0.04015(16) Uani 1 1 d . . .
Cl1 Cl 0.20661(4) 0.07613(15) 0.56078(8) 0.0701(4) Uani 1 1 d . . .
Cl2 Cl 0.20085(4) 0.61789(13) 0.25221(8) 0.0701(4) Uani 1 1 d . . .
Cl3 Cl 0.05860(5) 0.28062(17) 0.36280(9) 0.0828(5) Uani 1 1 d . . .
Cl4 Cl 0.0341(3) 0.7539(10) 0.4085(6) 0.077(2) Uiso 0.20 1 d P . .
Cl5 Cl 0.03402(10) 0.7169(4) 0.3711(2) 0.0608(7) Uiso 0.40 1 d P . .
Cl6 Cl 0.03757(10) 0.7871(4) 0.3890(2) 0.0616(9) Uiso 0.40 1 d P . .
O1 O 0.17880(7) 0.2990(3) 0.17033(16) 0.0441(6) Uani 1 1 d . . .
O2 O 0.14558(8) 0.1745(3) 0.22117(17) 0.0478(7) Uani 1 1 d . . .
O3 O 0.11336(8) 0.4181(3) 0.10878(18) 0.0485(7) Uani 1 1 d . . .
O4 O 0.07920(8) 0.2828(3) 0.14728(18) 0.0461(7) Uani 1 1 d . . .
O5 O 0.12646(8) 0.1794(3) 0.06177(17) 0.0449(6) Uani 1 1 d . . .
O6 O 0.23187(19) 0.1623(7) 0.5648(4) 0.145(3) Uani 1 1 d . . .
O7 O 0.20242(16) 0.0403(7) 0.6311(3) 0.125(2) Uani 1 1 d . . .
O8 O 0.17438(18) 0.1168(11) 0.5208(5) 0.187(5) Uani 1 1 d . . .
O9 O 0.2129(3) -0.0090(7) 0.5151(6) 0.192(4) Uani 1 1 d . . .
O10 O 0.2176(2) 0.7190(5) 0.2886(3) 0.124(2) Uani 1 1 d . . .
O11 O 0.1927(2) 0.5368(5) 0.3052(3) 0.122(2) Uani 1 1 d . . .
O12 O 0.17051(17) 0.6504(6) 0.2001(5) 0.132(2) Uani 1 1 d . . .
O13 O 0.22305(13) 0.5592(5) 0.2122(3) 0.0882(14) Uani 1 1 d . . .
O14 O 0.0668(2) 0.3142(8) 0.4352(3) 0.147(3) Uani 1 1 d . . .
O15 O 0.0449(7) 0.185(2) 0.3512(10) 0.46(2) Uani 1 1 d . . .
O16 O 0.0874(3) 0.2810(17) 0.3358(9) 0.320(11) Uani 1 1 d . . .
O17 O 0.0377(5) 0.336(2) 0.3179(8) 0.383(15) Uani 1 1 d . . .
O18 O 0.0189(5) 0.6216(17) 0.3251(11) 0.137(6) Uiso 0.40 1 d P . .
O19 O 0.0456(5) 0.8993(19) 0.3971(11) 0.131(6) Uiso 0.40 1 d P . .
O20 O 0.0500(5) 0.7282(18) 0.4618(11) 0.122(5) Uiso 0.40 1 d P . .
O21 O 0.0635(10) 0.861(3) 0.417(2) 0.114(10) Uiso 0.20 1 d P . .
O22 O 0.0181(7) 0.786(2) 0.4462(16) 0.178(9) Uiso 0.40 1 d P . .
O23 O 0.0478(5) 0.6551(19) 0.4354(13) 0.131(6) Uiso 0.40 1 d P . .
O24 O 0.0486(8) 0.669(3) 0.3799(19) 0.097(8) Uiso 0.20 1 d P . .
O25 O 0.0177(11) 0.840(4) 0.324(2) 0.145(13) Uiso 0.20 1 d P . .
O26 O 0.0591(3) 0.7412(9) 0.3406(6) 0.106(3) Uiso 0.60 1 d P . .
O27 O 0.0020(3) 0.7725(9) 0.3666(6) 0.135(3) Uiso 0.80 1 d P . .
O28 O 0.0015(3) 0.3796(11) 0.0416(7) 0.158(4) Uiso 0.70 1 d P . .
O29 O 0.0000 0.5870(10) 0.2500 0.078(3) Uiso 0.60 2 d SP . .
N1 N 0.17207(10) 0.4909(4) 0.0537(2) 0.0513(9) Uani 1 1 d . . .
H1 H 0.1746 0.5304 0.0976 0.062 Uiso 1 1 calc R . .
N2 N 0.19206(10) 0.2674(4) 0.0209(2) 0.0545(10) Uani 1 1 d . . .
H2 H 0.1995 0.1951 0.0391 0.065 Uiso 1 1 calc R . .
N3 N 0.12844(10) 0.3583(4) -0.0486(2) 0.0532(9) Uani 1 1 d . . .
H3 H 0.1051 0.3473 -0.0584 0.064 Uiso 1 1 calc R . .
N4 N 0.06015(12) 0.0551(5) 0.0686(3) 0.0763(14) Uani 1 1 d . . .
H4 H 0.0529 0.1027 0.0286 0.092 Uiso 1 1 calc R . .
N5 N 0.08052(12) 0.0559(4) 0.2202(3) 0.0640(12) Uani 1 1 d . . .
H5 H 0.0809 0.1118 0.2559 0.077 Uiso 1 1 calc R . .
N6 N 0.12184(13) -0.0500(3) 0.1350(3) 0.0731(14) Uani 1 1 d . . .
H6 H 0.1448 -0.0522 0.1336 0.088 Uiso 1 1 calc R . .
N7 N 0.22932(10) 0.3070(4) 0.2886(2) 0.0565(10) Uani 1 1 d . . .
H7C H 0.2414 0.2709 0.2591 0.085 Uiso 1 1 calc R . .
H7D H 0.2424 0.3142 0.3339 0.085 Uiso 1 1 calc R . .
H7E H 0.2229 0.3782 0.2705 0.085 Uiso 1 1 calc R . .
N8 N 0.03434(11) 0.4374(4) 0.1770(3) 0.0649(12) Uani 1 1 d . . .
H8C H 0.0227 0.4972 0.1915 0.097 Uiso 1 1 calc R . .
H8D H 0.0397 0.3854 0.2138 0.097 Uiso 1 1 calc R . .
H8E H 0.0213 0.4025 0.1377 0.097 Uiso 1 1 calc R . .
C1 C 0.20631(13) 0.4794(6) 0.0342(3) 0.0648(14) Uani 1 1 d . . .
H1A H 0.2223 0.5349 0.0633 0.078 Uiso 1 1 calc R . .
H1B H 0.2045 0.4984 -0.0178 0.078 Uiso 1 1 calc R . .
C2 C 0.21993(13) 0.3565(6) 0.0488(3) 0.0708(16) Uani 1 1 d . . .
H2A H 0.2283 0.3456 0.1017 0.085 Uiso 1 1 calc R . .
H2B H 0.2392 0.3444 0.0242 0.085 Uiso 1 1 calc R . .
C3 C 0.18293(16) 0.2601(6) -0.0607(3) 0.0664(14) Uani 1 1 d . . .
H3A H 0.1919 0.1871 -0.0769 0.080 Uiso 1 1 calc R . .
H3B H 0.1936 0.3252 -0.0820 0.080 Uiso 1 1 calc R . .
C4 C 0.14459(16) 0.2645(6) -0.0880(3) 0.0681(15) Uani 1 1 d . . .
H4A H 0.1346 0.1884 -0.0800 0.082 Uiso 1 1 calc R . .
H4B H 0.1395 0.2804 -0.1409 0.082 Uiso 1 1 calc R . .
C5 C 0.13568(16) 0.4799(6) -0.0696(3) 0.0694(15) Uani 1 1 d . . .
H5A H 0.1150 0.5132 -0.1005 0.083 Uiso 1 1 calc R . .
H5B H 0.1538 0.4787 -0.0984 0.083 Uiso 1 1 calc R . .
C6 C 0.14680(16) 0.5552(5) -0.0026(3) 0.0669(14) Uani 1 1 d . . .
H6A H 0.1572 0.6273 -0.0162 0.080 Uiso 1 1 calc R . .
H6B H 0.1268 0.5764 0.0179 0.080 Uiso 1 1 calc R . .
C7 C 0.03284(16) 0.0537(7) 0.1137(6) 0.102(3) Uani 1 1 d . . .
H7A H 0.0219 0.1307 0.1102 0.122 Uiso 1 1 calc R . .
H7B H 0.0153 -0.0034 0.0923 0.122 Uiso 1 1 calc R . .
C8 C 0.04486(19) 0.0253(8) 0.1916(5) 0.105(3) Uani 1 1 d . . .
H8A H 0.0304 0.0664 0.2203 0.126 Uiso 1 1 calc R . .
H8B H 0.0419 -0.0587 0.1984 0.126 Uiso 1 1 calc R . .
C9 C 0.1023(3) -0.0442(8) 0.2543(7) 0.160(6) Uani 1 1 d . . .
H9A H 0.1209 -0.0135 0.2922 0.192 Uiso 1 1 calc R . .
H9B H 0.0883 -0.0957 0.2785 0.192 Uiso 1 1 calc R . .
C10 C 0.1167(2) -0.1113(6) 0.2042(5) 0.096(2) Uani 1 1 d . . .
H10A H 0.1019 -0.1793 0.1897 0.115 Uiso 1 1 calc R . .
H10B H 0.1390 -0.1406 0.2300 0.115 Uiso 1 1 calc R . .
C11 C 0.1022(4) -0.1033(10) 0.0658(8) 0.103(3) Uani 1 1 d . . .
H11A H 0.1149 -0.0903 0.0265 0.124 Uiso 1 1 calc R . .
H11B H 0.1008 -0.1878 0.0730 0.124 Uiso 1 1 calc R . .
C12 C 0.0682(3) -0.0587(12) 0.0422(9) 0.203(8) Uani 1 1 d . . .
H12A H 0.0523 -0.1154 0.0566 0.244 Uiso 1 1 calc R . .
H12B H 0.0634 -0.0559 -0.0116 0.244 Uiso 1 1 calc R . .
C13 C 0.17222(10) 0.2358(4) 0.2223(2) 0.0391(8) Uani 1 1 d . . .
C14 C 0.19840(11) 0.2369(4) 0.2924(2) 0.0478(9) Uani 1 1 d . . .
C15 C 0.18617(17) 0.2376(8) 0.3646(3) 0.085(2) Uani 1 1 d . . .
H15A H 0.1993 0.2840 0.4051 0.102 Uiso 1 1 calc R . .
H15B H 0.1614 0.2352 0.3625 0.102 Uiso 1 1 calc R . .
C16 C 0.20294(16) 0.1297(7) 0.3413(4) 0.083(2) Uani 1 1 d . . .
H16A H 0.1883 0.0619 0.3252 0.099 Uiso 1 1 calc R . .
H16B H 0.2262 0.1107 0.3677 0.099 Uiso 1 1 calc R . .
C17 C 0.08807(10) 0.3853(3) 0.1351(2) 0.0399(8) Uani 1 1 d . . .
C18 C 0.06646(13) 0.4823(4) 0.1571(3) 0.0554(12) Uani 1 1 d . . .
C19 C 0.0846(2) 0.5853(6) 0.1999(6) 0.099(3) Uani 1 1 d . . .
H19A H 0.0746 0.6183 0.2394 0.119 Uiso 1 1 calc R . .
H19B H 0.1097 0.5872 0.2088 0.119 Uiso 1 1 calc R . .
C20 C 0.06608(18) 0.5999(5) 0.1254(5) 0.087(2) Uani 1 1 d . . .
H20A H 0.0795 0.6124 0.0874 0.104 Uiso 1 1 calc R . .
H20B H 0.0445 0.6434 0.1179 0.104 Uiso 1 1 calc R . .

loop_
_atom_site_aniso_label
_atom_site_aniso_U_11
_atom_site_aniso_U_22
_atom_site_aniso_U_33
_atom_site_aniso_U_23
_atom_site_aniso_U_13
_atom_site_aniso_U_12
Fe1 0.0305(3) 0.0405(3) 0.0376(3) 0.0001(2) 0.0153(2) -0.0021(2)
Fe2 0.0377(3) 0.0317(3) 0.0551(4) -0.0028(2) 0.0188(2) -0.0063(2)
Cl1 0.0588(7) 0.0889(10) 0.0657(8) -0.0125(7) 0.0199(6) -0.0222(7)
Cl2 0.0873(10) 0.0608(7) 0.0756(9) -0.0127(6) 0.0482(8) -0.0138(7)
Cl3 0.0960(12) 0.0848(11) 0.0634(9) 0.0014(8) 0.0063(8) -0.0138(9)
O1 0.0398(14) 0.0535(17) 0.0396(14) 0.0033(12) 0.0094(11) -0.0109(12)
O2 0.0441(15) 0.0544(17) 0.0460(16) 0.0093(13) 0.0118(12) -0.0080(13)
O3 0.0483(16) 0.0383(14) 0.0687(19) -0.0001(13) 0.0353(15) -0.0010(12)
O4 0.0434(15) 0.0361(14) 0.0662(19) 0.0041(13) 0.0286(14) -0.0003(11)
O5 0.0427(15) 0.0480(16) 0.0486(16) -0.0074(13) 0.0199(12) -0.0071(12)
O6 0.149(6) 0.188(7) 0.089(4) -0.005(4) 0.003(4) -0.109(5)
O7 0.106(4) 0.183(7) 0.086(3) 0.039(4) 0.021(3) -0.018(4)
O8 0.080(4) 0.331(14) 0.143(6) 0.075(7) 0.008(4) -0.011(6)
O9 0.280(11) 0.104(5) 0.241(10) -0.069(6) 0.170(9) -0.057(6)
O10 0.204(7) 0.099(4) 0.090(3) -0.038(3) 0.082(4) -0.073(4)
O11 0.206(7) 0.074(3) 0.117(4) -0.013(3) 0.110(5) -0.033(4)
O12 0.094(4) 0.108(5) 0.188(7) -0.013(5) 0.012(4) 0.022(4)
O13 0.086(3) 0.114(4) 0.075(3) -0.019(3) 0.042(2) -0.007(3)
O14 0.176(7) 0.179(7) 0.076(4) -0.017(4) 0.006(4) -0.021(6)
O15 0.66(4) 0.52(3) 0.253(18) -0.22(2) 0.22(2) -0.45(4)
O16 0.136(8) 0.51(3) 0.325(17) -0.281(19) 0.083(10) -0.081(12)
O17 0.322(18) 0.65(4) 0.208(13) 0.262(19) 0.118(12) 0.29(2)
N1 0.056(2) 0.051(2) 0.055(2) -0.0039(17) 0.0288(18) -0.0132(17)
N2 0.048(2) 0.064(2) 0.060(2) 0.0115(19) 0.0294(18) 0.0132(18)
N3 0.0419(19) 0.073(3) 0.045(2) 0.0017(18) 0.0095(15) 0.0012(18)
N4 0.050(2) 0.075(3) 0.104(4) -0.030(3) 0.017(2) -0.024(2)
N5 0.068(3) 0.046(2) 0.091(3) 0.010(2) 0.047(2) -0.0056(19)
N6 0.070(3) 0.0337(19) 0.130(4) -0.003(2) 0.054(3) -0.0021(19)
N7 0.0403(19) 0.075(3) 0.051(2) -0.0052(19) 0.0035(16) -0.0031(18)
N8 0.052(2) 0.066(3) 0.089(3) 0.011(2) 0.043(2) 0.012(2)
C1 0.047(3) 0.085(4) 0.068(3) -0.004(3) 0.026(2) -0.023(3)
C2 0.035(2) 0.112(5) 0.071(3) 0.021(3) 0.023(2) -0.001(3)
C3 0.082(4) 0.076(3) 0.050(3) 0.000(2) 0.034(3) 0.020(3)
C4 0.076(4) 0.086(4) 0.045(3) -0.016(3) 0.018(2) -0.010(3)
C5 0.069(3) 0.082(4) 0.061(3) 0.022(3) 0.022(3) 0.021(3)
C6 0.081(4) 0.059(3) 0.070(3) 0.021(3) 0.037(3) 0.014(3)
C7 0.043(3) 0.095(5) 0.172(9) 0.041(5) 0.035(4) -0.013(3)
C8 0.073(4) 0.125(7) 0.134(7) -0.051(6) 0.060(5) -0.049(4)
C9 0.226(12) 0.105(6) 0.197(11) 0.095(7) 0.156(10) 0.085(8)
C10 0.103(5) 0.054(3) 0.138(7) 0.021(4) 0.039(5) 0.021(3)
C11 0.131(7) 0.065(4) 0.129(7) -0.044(4) 0.062(6) -0.013(4)
C12 0.102(7) 0.206(13) 0.284(17) -0.201(13) -0.001(9) -0.006(8)
C13 0.0368(18) 0.0400(19) 0.0429(19) 0.0004(15) 0.0142(15) 0.0052(15)
C14 0.040(2) 0.060(3) 0.044(2) 0.0044(19) 0.0099(17) 0.0049(19)
C15 0.069(4) 0.150(7) 0.038(2) -0.001(3) 0.017(2) -0.007(4)
C16 0.060(3) 0.107(5) 0.077(4) 0.048(4) 0.003(3) 0.005(3)
C17 0.0407(19) 0.0365(18) 0.048(2) 0.0034(15) 0.0213(16) 0.0030(15)
C18 0.053(2) 0.048(2) 0.076(3) 0.013(2) 0.040(2) 0.011(2)
C19 0.089(5) 0.068(4) 0.157(8) -0.038(5) 0.065(5) -0.008(4)
C20 0.083(4) 0.042(3) 0.157(7) 0.023(4) 0.074(5) 0.020(3)

loop_
_atom_type_symbol
_atom_type_description
_atom_type_scat_dispersion_real
_atom_type_scat_dispersion_imag
_atom_type_scat_source
C C 0.0033 0.0016 'International Tables Vol C Tables 4.2.6.8 and 6.1.1.4'
H H 0.0000 0.0000 'International Tables Vol C Tables 4.2.6.8 and 6.1.1.4'
Fe Fe 0.3463 0.8444 'International Tables Vol C Tables 4.2.6.8 and 6.1.1.4'
Cl Cl 0.1484 0.1585 'International Tables Vol C Tables 4.2.6.8 and 6.1.1.4'
O O 0.0106 0.0060 'International Tables Vol C Tables 4.2.6.8 and 6.1.1.4'
N N 0.0061 0.0033 'International Tables Vol C Tables 4.2.6.8 and 6.1.1.4'

loop_
_geom_angle_atom_site_label_1
_geom_angle_atom_site_label_2
_geom_angle_atom_site_label_3
_geom_angle
_geom_angle_site_symmetry_1
_geom_angle_site_symmetry_3
_geom_angle_publ_flag
O5 Fe1 O3 98.66(12) . . ?
O5 Fe1 O1 97.96(13) . . ?
O3 Fe1 O1 90.86(13) . . ?
O5 Fe1 N2 99.53(15) . . ?
O3 Fe1 N2 161.74(15) . . ?
O1 Fe1 N2 88.20(14) . . ?
O5 Fe1 N3 93.74(15) . . ?
O3 Fe1 N3 96.76(15) . . ?
O1 Fe1 N3 164.92(13) . . ?
N2 Fe1 N3 80.49(15) . . ?
O5 Fe1 N1 171.32(15) . . ?
O3 Fe1 N1 83.16(13) . . ?
O1 Fe1 N1 90.48(14) . . ?
N2 Fe1 N1 78.61(16) . . ?
N3 Fe1 N1 77.60(16) . . ?
O5 Fe2 O2 96.98(13) . . ?
O5 Fe2 O4 98.38(13) . . ?
O2 Fe2 O4 92.26(13) . . ?
O5 Fe2 N6 96.92(17) . . ?
O2 Fe2 N6 93.17(19) . . ?
O4 Fe2 N6 163.01(14) . . ?
O5 Fe2 N4 98.73(19) . . ?
O2 Fe2 N4 163.57(19) . . ?
O4 Fe2 N4 90.19(17) . . ?
N6 Fe2 N4 80.2(2) . . ?
O5 Fe2 N5 175.06(16) . . ?
O2 Fe2 N5 85.74(16) . . ?
O4 Fe2 N5 85.59(14) . . ?
N6 Fe2 N5 78.77(18) . . ?
N4 Fe2 N5 78.2(2) . . ?
O9 Cl1 O6 108.7(5) . . ?
O9 Cl1 O7 116.4(6) . . ?
O6 Cl1 O7 111.9(4) . . ?
O9 Cl1 O8 99.7(8) . . ?
O6 Cl1 O8 111.1(6) . . ?
O7 Cl1 O8 108.4(4) . . ?
O13 Cl2 O10 110.3(3) . . ?
O13 Cl2 O11 107.6(3) . . ?
O10 Cl2 O11 110.2(3) . . ?
O13 Cl2 O12 107.1(4) . . ?
O10 Cl2 O12 110.9(5) . . ?
O11 Cl2 O12 110.7(5) . . ?
O15 Cl3 O17 97.2(17) . . ?
O15 Cl3 O16 108.8(13) . . ?
O17 Cl3 O16 104.9(11) . . ?
O15 Cl3 O14 115.6(9) . . ?
O17 Cl3 O14 121.0(11) . . ?
O16 Cl3 O14 108.3(7) . . ?
Cl6 Cl4 Cl5 75.9(15) . . ?
Cl6 Cl4 O20 126.2(19) . . ?
Cl5 Cl4 O20 122.2(16) . . ?
Cl6 Cl4 O22 116(2) . . ?
Cl5 Cl4 O22 144.5(19) . . ?
O20 Cl4 O22 79.4(18) . . ?
Cl6 Cl4 O23 133.8(19) . . ?
Cl5 Cl4 O23 78.9(14) . . ?
O20 Cl4 O23 46.2(12) . . ?
O22 Cl4 O23 107(2) . . ?
Cl6 Cl4 O24 93(2) . . ?
Cl5 Cl4 O24 35.4(16) . . ?
O20 Cl4 O24 87.0(19) . . ?
O22 Cl4 O24 151(2) . . ?
O23 Cl4 O24 47.6(15) . . ?
Cl6 Cl4 O27 81.4(14) . . ?
Cl5 Cl4 O27 75.7(9) . . ?
O20 Cl4 O27 148.3(15) . . ?
O22 Cl4 O27 73.6(15) . . ?
O23 Cl4 O27 128.2(13) . . ?
O24 Cl4 O27 108.8(18) . . ?
Cl6 Cl4 O21 46.4(16) . . ?
Cl5 Cl4 O21 110.0(16) . . ?
O20 Cl4 O21 81.2(17) . . ?
O22 Cl4 O21 101(2) . . ?
O23 Cl4 O21 111.3(18) . . ?
O24 Cl4 O21 103(2) . . ?
O27 Cl4 O21 119.5(16) . . ?
Cl6 Cl4 O19 34.3(12) . . ?
Cl5 Cl4 O19 110.2(13) . . ?
O20 Cl4 O19 104.3(15) . . ?
O22 Cl4 O19 87.9(17) . . ?
O23 Cl4 O19 140.2(14) . . ?
O24 Cl4 O19 120.8(18) . . ?
O27 Cl4 O19 91.1(10) . . ?
O21 Cl4 O19 28.9(12) . . ?
Cl6 Cl4 O26 49.1(12) . . ?
Cl5 Cl4 O26 41.4(7) . . ?
O20 Cl4 O26 108.5(13) . . ?
O22 Cl4 O26 165.1(18) . . ?
O23 Cl4 O26 87.2(12) . . ?
O24 Cl4 O26 44.1(15) . . ?
O27 Cl4 O26 101.6(9) . . ?
O21 Cl4 O26 69.2(13) . . ?
O19 Cl4 O26 78.1(9) . . ?
Cl6 Cl4 O25 35.5(17) . . ?
Cl5 Cl4 O25 67.2(16) . . ?
O20 Cl4 O25 160(2) . . ?
O22 Cl4 O25 102(2) . . ?
O23 Cl4 O25 146.0(19) . . ?
O24 Cl4 O25 99(2) . . ?
O27 Cl4 O25 46.3(13) . . ?
O21 Cl4 O25 79.2(19) . . ?
O19 Cl4 O25 56.5(15) . . ?
O26 Cl4 O25 65.9(14) . . ?
O24 Cl5 Cl4 108(3) . . ?
O24 Cl5 Cl6 120(2) . . ?
Cl4 Cl5 Cl6 38.8(8) . . ?
O24 Cl5 O26 69(2) . . ?
Cl4 Cl5 O26 113.5(10) . . ?
Cl6 Cl5 O26 83.6(6) . . ?
O24 Cl5 O27 160(3) . . ?
Cl4 Cl5 O27 70.3(9) . . ?
Cl6 Cl5 O27 71.5(5) . . ?
O26 Cl5 O27 131.0(7) . . ?
O24 Cl5 O23 48(2) . . ?
Cl4 Cl5 O23 66.3(12) . . ?
Cl6 Cl5 O23 97.6(10) . . ?
O26 Cl5 O23 106.4(10) . . ?
O27 Cl5 O23 118.0(10) . . ?
O24 Cl5 O18 79(2) . . ?
Cl4 Cl5 O18 146.0(12) . . ?
Cl6 Cl5 O18 160.4(9) . . ?
O26 Cl5 O18 100.0(9) . . ?
O27 Cl5 O18 92.4(9) . . ?
O23 Cl5 O18 99.7(12) . . ?
O24 Cl5 O25 150(3) . . ?
Cl4 Cl5 O25 86.8(17) . . ?
Cl6 Cl5 O25 56.8(14) . . ?
O26 Cl5 O25 81.1(16) . . ?
O27 Cl5 O25 49.8(14) . . ?
O23 Cl5 O25 153.0(18) . . ?
O18 Cl5 O25 104.5(16) . . ?
O24 Cl5 O20 74(2) . . ?
Cl4 Cl5 O20 33.6(10) . . ?
Cl6 Cl5 O20 63.0(8) . . ?
O26 Cl5 O20 104.9(8) . . ?
O27 Cl5 O20 100.2(8) . . ?
O23 Cl5 O20 34.9(9) . . ?
O18 Cl5 O20 132.9(11) . . ?
O25 Cl5 O20 118.3(16) . . ?
O24 Cl5 O22 120(3) . . ?
Cl4 Cl5 O22 20.5(11) . . ?
Cl6 Cl5 O22 50.5(9) . . ?
O26 Cl5 O22 132.1(10) . . ?
O27 Cl5 O22 53.3(9) . . ?
O23 Cl5 O22 72.5(12) . . ?
O18 Cl5 O22 127.7(12) . . ?
O25 Cl5 O22 83.2(17) . . ?
O20 Cl5 O22 47.0(10) . . ?
O24 Cl5 O21 98(3) . . ?
Cl4 Cl5 O21 48.7(13) . . ?
Cl6 Cl5 O21 24.0(11) . . ?
O26 Cl5 O21 65.6(11) . . ?
O27 Cl5 O21 95.4(12) . . ?
O23 Cl5 O21 87.6(14) . . ?
O18 Cl5 O21 165.3(13) . . ?
O25 Cl5 O21 71.8(18) . . ?
O20 Cl5 O21 57.7(12) . . ?
O22 Cl5 O21 66.6(13) . . ?
O24 Cl5 O19 120(2) . . ?
Cl4 Cl5 O19 49.1(10) . . ?
Cl6 Cl5 O19 10.4(6) . . ?
O26 Cl5 O19 74.9(7) . . ?
O27 Cl5 O19 74.2(7) . . ?
O23 Cl5 O19 105.4(11) . . ?
O18 Cl5 O19 154.8(10) . . ?
O25 Cl5 O19 50.6(15) . . ?
O20 Cl5 O19 71.5(9) . . ?
O22 Cl5 O19 60.4(10) . . ?
O21 Cl5 O19 23.1(10) . . ?
Cl4 Cl6 Cl5 65.3(12) . . ?
Cl4 Cl6 O19 131.8(16) . . ?
Cl5 Cl6 O19 162.8(10) . . ?
Cl4 Cl6 O21 116(2) . . ?
Cl5 Cl6 O21 140.8(17) . . ?
O19 Cl6 O21 37.4(15) . . ?
Cl4 Cl6 O27 75.2(13) . . ?
Cl5 Cl6 O27 72.5(5) . . ?
O19 Cl6 O27 110.8(11) . . ?
O21 Cl6 O27 146.6(18) . . ?
Cl4 Cl6 O25 131(2) . . ?
Cl5 Cl6 O25 92.7(18) . . ?
O19 Cl6 O25 76.5(19) . . ?
O21 Cl6 O25 108(2) . . ?
O27 Cl6 O25 56.6(17) . . ?
Cl4 Cl6 O24 64.1(19) . . ?
Cl5 Cl6 O24 28.3(13) . . ?
O19 Cl6 O24 148.3(16) . . ?
O21 Cl6 O24 114(2) . . ?
O27 Cl6 O24 99.5(14) . . ?
O25 Cl6 O24 115(2) . . ?
Cl4 Cl6 O22 43.3(16) . . ?
Cl5 Cl6 O22 101.6(12) . . ?
O19 Cl6 O22 94.7(14) . . ?
O21 Cl6 O22 101.9(19) . . ?
O27 Cl6 O22 63.6(11) . . ?
O25 Cl6 O22 110(2) . . ?
O24 Cl6 O22 107.3(18) . . ?
Cl4 Cl6 O26 114.0(14) . . ?
Cl5 Cl6 O26 60.1(5) . . ?
O19 Cl6 O26 105.2(10) . . ?
O21 Cl6 O26 88.0(16) . . ?
O27 Cl6 O26 117.2(6) . . ?
O25 Cl6 O26 85.8(18) . . ?
O24 Cl6 O26 50.1(13) . . ?
O22 Cl6 O26 157.3(13) . . ?
Cl4 Cl6 O20 36.3(14) . . ?
Cl5 Cl6 O20 86.0(9) . . ?
O19 Cl6 O20 107.7(12) . . ?
O21 Cl6 O20 81.1(17) . . ?
O27 Cl6 O20 109.9(9) . . ?
O25 Cl6 O20 165.9(19) . . ?
O24 Cl6 O20 68.5(15) . . ?
O22 Cl6 O20 57.0(12) . . ?
O26 Cl6 O20 105.5(9) . . ?
Cl4 Cl6 O23 32.8(14) . . ?
Cl5 Cl6 O23 52.8(8) . . ?
O19 Cl6 O23 139.1(13) . . ?
O21 Cl6 O23 105.3(18) . . ?
O27 Cl6 O23 99.4(8) . . ?
O25 Cl6 O23 144.4(19) . . ?
O24 Cl6 O23 37.0(13) . . ?
O22 Cl6 O23 74.3(13) . . ?
O26 Cl6 O23 83.4(8) . . ?
O20 Cl6 O23 33.5(8) . . ?
C13 O1 Fe1 126.3(3) . . ?
C13 O2 Fe2 130.5(3) . . ?
C17 O3 Fe1 129.1(3) . . ?
C17 O4 Fe2 126.2(3) . . ?
Fe1 O5 Fe2 121.43(16) . . ?
Cl3 O15 O17 41.5(11) . . ?
Cl3 O17 O15 41.3(8) . . ?
O29 O18 Cl5 145.5(15) . . ?
O29 O18 O24 155(2) . . ?
Cl5 O18 O24 31.1(13) . . ?
O21 O19 Cl6 73(3) . . ?
O21 O19 O25 119(4) . . ?
Cl6 O19 O25 54.7(16) . . ?
O21 O19 Cl4 71(3) . . ?
Cl6 O19 Cl4 13.8(5) . . ?
O25 O19 Cl4 64.8(17) . . ?
O21 O19 Cl5 74(3) . . ?
Cl6 O19 Cl5 6.8(4) . . ?
O25 O19 Cl5 50.7(16) . . ?
Cl4 O19 Cl5 20.6(5) . . ?
O23 O20 Cl4 78(2) . . ?
O23 O20 O22 108(2) . . ?
Cl4 O20 O22 50.1(14) . . ?
O23 O20 Cl6 87(2) . . ?
Cl4 O20 Cl6 17.6(7) . . ?
O22 O20 Cl6 59.0(14) . . ?
O23 O20 Cl5 56.4(17) . . ?
Cl4 O20 Cl5 24.2(8) . . ?
O22 O20 Cl5 71.7(15) . . ?
Cl6 O20 Cl5 31.0(4) . . ?
O23 O20 O24 36.5(18) . . ?
Cl4 O20 O24 51.4(15) . . ?
O22 O20 O24 98(2) . . ?
Cl6 O20 O24 53.9(14) . . ?
Cl5 O20 O24 27.3(12) . . ?
O23 O20 O21 119(2) . . ?
Cl4 O20 O21 63.0(16) . . ?
O22 O20 O21 81.8(19) . . ?
Cl6 O20 O21 45.9(13) . . ?
Cl5 O20 O21 72.5(13) . . ?
O24 O20 O21 83.1(18) . . ?
O19 O21 Cl6 69(3) . . ?
O19 O21 Cl4 80(3) . . ?
Cl6 O21 Cl4 17.5(6) . . ?
O19 O21 O20 109(4) . . ?
Cl6 O21 O20 53.0(14) . . ?
Cl4 O21 O20 35.8(9) . . ?
O19 O21 Cl5 83(3) . . ?
Cl6 O21 Cl5 15.2(7) . . ?
Cl4 O21 Cl5 21.4(6) . . ?
O20 O21 Cl5 49.8(11) . . ?
Cl4 O22 O20 50.5(15) . . ?
Cl4 O22 O27 61.6(15) . . ?
O20 O22 O27 110(2) . . ?
Cl4 O22 Cl6 20.6(9) . . ?
O20 O22 Cl6 63.9(15) . . ?
O27 O22 Cl6 57.1(11) . . ?
Cl4 O22 Cl5 15.0(9) . . ?
O20 O22 Cl5 61.3(14) . . ?
O27 O22 Cl5 49.1(9) . . ?
Cl6 O22 Cl5 27.9(6) . . ?
O20 O23 O24 110(3) . . ?
O20 O23 Cl4 55.5(17) . . ?
O24 O23 Cl4 66(2) . . ?
O20 O23 Cl5 89(2) . . ?
O24 O23 Cl5 33.8(19) . . ?
Cl4 O23 Cl5 34.7(7) . . ?
O20 O23 Cl6 59.3(17) . . ?
O24 O23 Cl6 55(2) . . ?
Cl4 O23 Cl6 13.4(6) . . ?
Cl5 O23 Cl6 29.6(5) . . ?
Cl5 O24 O23 98(4) . . ?
Cl5 O24 O26 75(3) . . ?
O23 O24 O26 140(3) . . ?
Cl5 O24 Cl4 36.8(16) . . ?
O23 O24 Cl4 67(2) . . ?
O26 O24 Cl4 89(2) . . ?
Cl5 O24 Cl6 31.5(14) . . ?
O23 O24 Cl6 88(3) . . ?
O26 O24 Cl6 65.8(17) . . ?
Cl4 O24 Cl6 23.0(8) . . ?
Cl5 O24 O18 70(2) . . ?
O23 O24 O18 116(3) . . ?
O26 O24 O18 99(2) . . ?
Cl4 O24 O18 101(2) . . ?
Cl6 O24 O18 102(2) . . ?
Cl5 O24 O20 78(3) . . ?
O23 O24 O20 33.0(17) . . ?
O26 O24 O20 109(2) . . ?
Cl4 O24 O20 41.6(12) . . ?
Cl6 O24 O20 57.6(13) . . ?
O18 O24 O20 130(2) . . ?
O27 O25 Cl6 60.5(19) . . ?
O27 O25 Cl5 53.4(16) . . ?
Cl6 O25 Cl5 30.5(9) . . ?
O27 O25 O19 94(3) . . ?
Cl6 O25 O19 48.9(15) . . ?
Cl5 O25 O19 78.7(19) . . ?
O27 O25 Cl4 47.5(15) . . ?
Cl6 O25 Cl4 13.1(7) . . ?
Cl5 O25 Cl4 26.0(7) . . ?
O19 O25 Cl4 58.6(16) . . ?
O24 O26 Cl5 36.7(15) . . ?
O24 O26 Cl6 64.1(16) . . ?
Cl5 O26 Cl6 36.3(4) . . ?
O24 O26 Cl4 47.3(16) . . ?
Cl5 O26 Cl4 25.1(4) . . ?
Cl6 O26 Cl4 16.9(4) . . ?
O25 O27 Cl4 86.1(19) . . ?
O25 O27 Cl6 62.9(18) . . ?
Cl4 O27 Cl6 23.3(5) . . ?
O25 O27 Cl5 76.8(19) . . ?
Cl4 O27 Cl5 34.0(5) . . ?
Cl6 O27 Cl5 36.0(3) . . ?
O25 O27 O22 111(2) . . ?
Cl4 O27 O22 44.7(11) . . ?
Cl6 O27 O22 59.3(12) . . ?
Cl5 O27 O22 77.6(12) . . ?
O18 O29 O18 149.3(17) 2 . ?
C1 N1 C6 113.3(4) . . ?
C1 N1 Fe1 112.2(3) . . ?
C6 N1 Fe1 105.7(3) . . ?
C1 N1 H1 108.5 . . ?
C6 N1 H1 108.5 . . ?
Fe1 N1 H1 108.5 . . ?
C3 N2 C2 113.4(4) . . ?
C3 N2 Fe1 111.2(3) . . ?
C2 N2 Fe1 106.2(3) . . ?
C3 N2 H2 108.6 . . ?
C2 N2 H2 108.6 . . ?
Fe1 N2 H2 108.6 . . ?
C5 N3 C4 114.3(4) . . ?
C5 N3 Fe1 114.0(3) . . ?
C4 N3 Fe1 102.6(3) . . ?
C5 N3 H3 108.5 . . ?
C4 N3 H3 108.5 . . ?
Fe1 N3 H3 108.5 . . ?
C12 N4 C7 114.5(8) . . ?
C12 N4 Fe2 109.4(5) . . ?
C7 N4 Fe2 108.1(5) . . ?
C12 N4 H4 108.3 . . ?
C7 N4 H4 108.3 . . ?
Fe2 N4 H4 108.3 . . ?
C8 N5 C9 114.2(8) . . ?
C8 N5 Fe2 112.6(5) . . ?
C9 N5 Fe2 106.7(4) . . ?
C8 N5 H5 107.7 . . ?
C9 N5 H5 107.7 . . ?
Fe2 N5 H5 107.7 . . ?
C11 N6 C10 113.9(4) . . ?
C11 N6 Fe2 106.7(3) . . ?
C10 N6 Fe2 110.8(4) . . ?
C11 N6 H6 108.4 . . ?
C10 N6 H6 108.4 . . ?
Fe2 N6 H6 108.4 . . ?
C14 N7 H7C 109.5 . . ?
C14 N7 H7D 109.5 . . ?
H7C N7 H7D 109.5 . . ?
C14 N7 H7E 109.5 . . ?
H7C N7 H7E 109.5 . . ?
H7D N7 H7E 109.5 . . ?
C18 N8 H8C 109.5 . . ?
C18 N8 H8D 109.5 . . ?
H8C N8 H8D 109.5 . . ?
C18 N8 H8E 109.5 . . ?
H8C N8 H8E 109.5 . . ?
H8D N8 H8E 109.5 . . ?
N1 C1 C2 110.6(4) . . ?
N1 C1 H1A 109.5 . . ?
C2 C1 H1A 109.5 . . ?
N1 C1 H1B 109.5 . . ?
C2 C1 H1B 109.5 . . ?
H1A C1 H1B 108.1 . . ?
C1 C2 N2 110.6(4) . . ?
C1 C2 H2A 109.5 . . ?
N2 C2 H2A 109.5 . . ?
C1 C2 H2B 109.5 . . ?
N2 C2 H2B 109.5 . . ?
H2A C2 H2B 108.1 . . ?
N2 C3 C4 111.3(4) . . ?
N2 C3 H3A 109.4 . . ?
C4 C3 H3A 109.4 . . ?
N2 C3 H3B 109.4 . . ?
C4 C3 H3B 109.4 . . ?
H3A C3 H3B 108.0 . . ?
C3 C4 N3 111.1(4) . . ?
C3 C4 H4A 109.4 . . ?
N3 C4 H4A 109.4 . . ?
C3 C4 H4B 109.4 . . ?
N3 C4 H4B 109.4 . . ?
H4A C4 H4B 108.0 . . ?
N3 C5 C6 110.9(4) . . ?
N3 C5 H5A 109.5 . . ?
C6 C5 H5A 109.5 . . ?
N3 C5 H5B 109.5 . . ?
C6 C5 H5B 109.5 . . ?
H5A C5 H5B 108.0 . . ?
N1 C6 C5 110.0(4) . . ?
N1 C6 H6A 109.7 . . ?
C5 C6 H6A 109.7 . . ?
N1 C6 H6B 109.7 . . ?
C5 C6 H6B 109.7 . . ?
H6A C6 H6B 108.2 . . ?
C8 C7 N4 115.1(6) . . ?
C8 C7 H7A 108.5 . . ?
N4 C7 H7A 108.5 . . ?
C8 C7 H7B 108.5 . . ?
N4 C7 H7B 108.5 . . ?
H7A C7 H7B 107.5 . . ?
N5 C8 C7 114.1(6) . . ?
N5 C8 H8A 108.7 . . ?
C7 C8 H8A 108.7 . . ?
N5 C8 H8B 108.7 . . ?
C7 C8 H8B 108.7 . . ?
H8A C8 H8B 107.6 . . ?
C10 C9 N5 114.5(8) . . ?
C10 C9 H9A 108.6 . . ?
N5 C9 H9A 108.6 . . ?
C10 C9 H9B 108.6 . . ?
N5 C9 H9B 108.6 . . ?
H9A C9 H9B 107.6 . . ?
C9 C10 N6 116.7(5) . . ?
C9 C10 H10A 108.1 . . ?
N6 C10 H10A 108.1 . . ?
C9 C10 H10B 108.1 . . ?
N6 C10 H10B 108.1 . . ?
H10A C10 H10B 107.3 . . ?
C12 C11 N6 114.6(4) . . ?
C12 C11 H11A 108.6 . . ?
N6 C11 H11A 108.6 . . ?
C12 C11 H11B 108.6 . . ?
N6 C11 H11B 108.6 . . ?
H11A C11 H11B 107.6 . . ?
C11 C12 N4 118.5(6) . . ?
C11 C12 H12A 107.7 . . ?
N4 C12 H12A 107.7 . . ?
C11 C12 H12B 107.7 . . ?
N4 C12 H12B 107.7 . . ?
H12A C12 H12B 107.1 . . ?
O2 C13 O1 126.8(4) . . ?
O2 C13 C14 117.0(4) . . ?
O1 C13 C14 116.2(4) . . ?
N7 C14 C13 113.7(4) . . ?
N7 C14 C15 117.2(5) . . ?
C13 C14 C15 118.6(4) . . ?
N7 C14 C16 117.8(4) . . ?
C13 C14 C16 119.5(5) . . ?
C15 C14 C16 59.7(4) . . ?
C16 C15 C14 60.1(4) . . ?
C16 C15 H15A 117.8 . . ?
C14 C15 H15A 117.8 . . ?
C16 C15 H15B 117.8 . . ?
C14 C15 H15B 117.8 . . ?
H15A C15 H15B 114.9 . . ?
C15 C16 C14 60.2(4) . . ?
C15 C16 H16A 117.8 . . ?
C14 C16 H16A 117.8 . . ?
C15 C16 H16B 117.8 . . ?
C14 C16 H16B 117.8 . . ?
H16A C16 H16B 114.9 . . ?
O4 C17 O3 128.5(4) . . ?
O4 C17 C18 116.1(3) . . ?
O3 C17 C18 115.4(4) . . ?
C20 C18 N8 118.4(4) . . ?
C20 C18 C17 121.7(4) . . ?
N8 C18 C17 112.2(4) . . ?
C20 C18 C19 57.6(5) . . ?
N8 C18 C19 118.6(5) . . ?
C17 C18 C19 118.3(5) . . ?
C20 C19 C18 59.3(5) . . ?
C20 C19 H19A 117.8 . . ?
C18 C19 H19A 117.8 . . ?
C20 C19 H19B 117.8 . . ?
C18 C19 H19B 117.8 . . ?
H19A C19 H19B 115.0 . . ?
C19 C20 C18 63.0(5) . . ?
C19 C20 H20A 117.5 . . ?
C18 C20 H20A 117.5 . . ?
C19 C20 H20B 117.5 . . ?
C18 C20 H20B 117.5 . . ?
H20A C20 H20B 114.5 . . ?

loop_
_geom_bond_atom_site_label_1
_geom_bond_atom_site_label_2
_geom_bond_distance
_geom_bond_site_symmetry_2
_geom_bond_publ_flag
Fe1 O5 1.782(3) . ?
Fe1 O3 2.055(3) . ?
Fe1 O1 2.056(3) . ?
Fe1 N2 2.142(3) . ?
Fe1 N3 2.150(4) . ?
Fe1 N1 2.204(4) . ?
Fe2 O5 1.787(3) . ?
Fe2 O2 2.048(3) . ?
Fe2 O4 2.058(3) . ?
Fe2 N6 2.139(4) . ?
Fe2 N4 2.146(4) . ?
Fe2 N5 2.200(4) . ?
Cl1 O9 1.334(7) . ?
Cl1 O6 1.385(6) . ?
Cl1 O7 1.397(5) . ?
Cl1 O8 1.411(7) . ?
Cl2 O13 1.418(4) . ?
Cl2 O10 1.420(5) . ?
Cl2 O11 1.422(5) . ?
Cl2 O12 1.422(7) . ?
Cl3 O15 1.212(15) . ?
Cl3 O17 1.218(10) . ?
Cl3 O16 1.327(11) . ?
Cl3 O14 1.359(6) . ?
Cl4 Cl6 0.556(10) . ?
Cl4 Cl5 0.806(10) . ?
Cl4 O20 1.091(19) . ?
Cl4 O22 1.09(3) . ?
Cl4 O23 1.30(2) . ?
Cl4 O24 1.28(3) . ?
Cl4 O27 1.357(14) . ?
Cl4 O21 1.66(4) . ?
Cl4 O19 1.73(2) . ?
Cl4 O26 1.745(16) . ?
Cl4 O25 1.84(4) . ?
Cl5 O24 0.78(3) . ?
Cl5 Cl6 0.861(5) . ?
Cl5 O26 1.259(11) . ?
Cl5 O27 1.397(10) . ?
Cl5 O23 1.39(2) . ?
Cl5 O18 1.43(2) . ?
Cl5 O25 1.69(4) . ?
Cl5 O20 1.67(2) . ?
Cl5 O22 1.80(3) . ?
Cl5 O21 2.08(3) . ?
Cl5 O19 2.15(2) . ?
Cl6 O19 1.31(2) . ?
Cl6 O21 1.34(4) . ?
Cl6 O27 1.388(11) . ?
Cl6 O25 1.42(4) . ?
Cl6 O24 1.42(3) . ?
Cl6 O22 1.42(3) . ?
Cl6 O26 1.444(11) . ?
Cl6 O20 1.488(19) . ?
Cl6 O23 1.73(2) . ?
O1 C13 1.263(5) . ?
O2 C13 1.255(5) . ?
O3 C17 1.249(5) . ?
O4 C17 1.245(5) . ?
O15 O17 1.82(3) . ?
O18 O29 1.48(2) . ?
O18 O24 1.48(3) . ?
O19 O21 0.85(4) . ?
O19 O25 1.69(4) . ?
O20 O23 0.95(2) . ?
O20 O22 1.39(3) . ?
O20 O24 1.64(4) . ?
O20 O21 1.84(4) . ?
O22 O27 1.48(3) . ?
O23 O24 1.04(3) . ?
O24 O26 1.22(3) . ?
O25 O27 1.33(4) . ?
O29 O18 1.48(2) 2 ?
N1 C1 1.471(6) . ?
N1 C6 1.476(7) . ?
N1 H1 0.9100 . ?
N2 C3 1.473(7) . ?
N2 C2 1.504(7) . ?
N2 H2 0.9100 . ?
N3 C5 1.473(7) . ?
N3 C4 1.499(7) . ?
N3 H3 0.9100 . ?
N4 C12 1.435(11) . ?
N4 C7 1.486(9) . ?
N4 H4 0.9100 . ?
N5 C8 1.440(8) . ?
N5 C9 1.483(9) . ?
N5 H5 0.9100 . ?
N6 C11 1.478(6) . ?
N6 C10 1.499(9) . ?
N6 H6 0.9100 . ?
N7 C14 1.468(6) . ?
N7 H7C 0.8900 . ?
N7 H7D 0.8900 . ?
N7 H7E 0.8900 . ?
N8 C18 1.477(6) . ?
N8 H8C 0.8900 . ?
N8 H8D 0.8900 . ?
N8 H8E 0.8900 . ?
C1 C2 1.497(9) . ?
C1 H1A 0.9700 . ?
C1 H1B 0.9700 . ?
C2 H2A 0.9700 . ?
C2 H2B 0.9700 . ?
C3 C4 1.494(8) . ?
C3 H3A 0.9700 . ?
C3 H3B 0.9700 . ?
C4 H4A 0.9700 . ?
C4 H4B 0.9700 . ?
C5 C6 1.491(9) . ?
C5 H5A 0.9700 . ?
C5 H5B 0.9700 . ?
C6 H6A 0.9700 . ?
C6 H6B 0.9700 . ?
C7 C8 1.451(12) . ?
C7 H7A 0.9700 . ?
C7 H7B 0.9700 . ?
C8 H8A 0.9700 . ?
C8 H8B 0.9700 . ?
C9 C10 1.400(12) . ?
C9 H9A 0.9700 . ?
C9 H9B 0.9700 . ?
C10 H10A 0.9700 . ?
C10 H10B 0.9700 . ?
C11 C12 1.415(11) . ?
C11 H11A 0.9700 . ?
C11 H11B 0.9700 . ?
C12 H12A 0.9700 . ?
C12 H12B 0.9700 . ?
C13 C14 1.480(6) . ?
C14 C15 1.501(7) . ?
C14 C16 1.500(7) . ?
C15 C16 1.493(10) . ?
C15 H15A 0.9700 . ?
C15 H15B 0.9700 . ?
C16 H16A 0.9700 . ?
C16 H16B 0.9700 . ?
C17 C18 1.495(6) . ?
C18 C20 1.452(7) . ?
C18 C19 1.505(9) . ?
C19 C20 1.427(12) . ?
C19 H19A 0.9700 . ?
C19 H19B 0.9700 . ?
C20 H20A 0.9700 . ?
C20 H20B 0.9700 . ?
